data_2200787
loop_
_publ_author_name
'Willett, Roger D.'
'Twamley, Brendan'

_publ_section_title
;
 Diethylammonium heptabromidedicadmium(II)
;
_journal_issue 12
_journal_name_full 'Acta Crystallographica Section E'
_journal_page_first m573
_journal_page_last m575
_journal_paper_doi 10.1107/S1600536801018852
_journal_volume 57
_journal_year 2001
_chemical_formula_iupac '(C4 H11 N)3 [Cd2 Br7]'
_chemical_formula_moiety '3C4 H11 N 1+, Cd2 Br7 3-'
_chemical_formula_sum 'C12 H36 Br7 Cd2 N3'
_chemical_formula_weight 1006.61
_chemical_name_common '[CdBr4] [CdBr3] + 3 DEAH'
_chemical_name_systematic
;
?
;
_space_group_IT_number 147
_symmetry_cell_setting trigonal
_symmetry_space_group_name_Hall '-P 3'
_symmetry_space_group_name_H-M 'P -3'
_audit_creation_method SHELXL-97
_cell_angle_alpha 90.00
_cell_angle_beta 90.00
_cell_angle_gamma 120.00
_cell_formula_units_Z 2
_cell_length_a 15.5665(11)
_cell_length_b 15.5665(11)
_cell_length_c 6.7777(6)
_cell_measurement_reflns_used 776
_cell_measurement_temperature 297(2)
_cell_measurement_theta_max 18.63
_cell_measurement_theta_min 2.61
_cell_volume 1422.31(19)
_computing_cell_refinement SMART
_computing_data_collection 'SMART (Bruker, 1997-1998)'
_computing_data_reduction 'SAINT-Plus (Bruker, 1999)'
_computing_molecular_graphics 'XP in SHELXTL'
_computing_publication_material 'XCIF in SHELXTL'
_computing_structure_refinement 'XL in SHELXTL'
_computing_structure_solution 'XS in SHELXTL (Bruker, 1998)'
_diffrn_ambient_temperature 297(2)
_diffrn_detector_area_resol_mean 8.3
_diffrn_measured_fraction_theta_full .998
_diffrn_measured_fraction_theta_max .998
_diffrn_measurement_device_type 'Siemens SMART 1K'
_diffrn_measurement_method \w
_diffrn_radiation_monochromator graphite
_diffrn_radiation_source 'normal-focus sealed tube'
_diffrn_radiation_type MoK\a
_diffrn_radiation_wavelength .71073
_diffrn_reflns_av_R_equivalents .0783
_diffrn_reflns_av_sigmaI/netI .0467
_diffrn_reflns_limit_h_max 18
_diffrn_reflns_limit_h_min -18
_diffrn_reflns_limit_k_max 18
_diffrn_reflns_limit_k_min -18
_diffrn_reflns_limit_l_max 8
_diffrn_reflns_limit_l_min -8
_diffrn_reflns_number 15545
_diffrn_reflns_theta_full 24.99
_diffrn_reflns_theta_max 24.99
_diffrn_reflns_theta_min 2.62
_diffrn_standards_decay_% <0.01
_diffrn_standards_number 0
_exptl_absorpt_coefficient_mu 11.331
_exptl_absorpt_correction_T_max .5043
_exptl_absorpt_correction_T_min .3434
_exptl_absorpt_correction_type empirical
_exptl_absorpt_process_details '(SADABS; Bruker, 1999)'
_exptl_crystal_colour colorless
_exptl_crystal_density_diffrn 2.350
_exptl_crystal_density_method 'not measured'
_exptl_crystal_description hexagon
_exptl_crystal_F_000 940
_exptl_crystal_size_max .12
_exptl_crystal_size_mid .09
_exptl_crystal_size_min .07
_refine_diff_density_max 1.608
_refine_diff_density_min -.576
_refine_ls_extinction_coef .0027(2)
_refine_ls_extinction_method SHELXL97
_refine_ls_goodness_of_fit_ref 1.016
_refine_ls_hydrogen_treatment constr
_refine_ls_matrix_type full
_refine_ls_number_parameters 75
_refine_ls_number_reflns 1675
_refine_ls_number_restraints 0
_refine_ls_restrained_S_all 1.016
_refine_ls_R_factor_all .0699
_refine_ls_R_factor_gt .0389
_refine_ls_shift/su_max <0.001
_refine_ls_shift/su_mean .000
_refine_ls_structure_factor_coef Fsqd
_refine_ls_weighting_details 'calc w = 1/[\s^2^(Fo^2^)+(0.0288P)^2^+3.3912P] where P = (Fo^2^+2Fc^2^)/3'
_refine_ls_weighting_scheme calc
_refine_ls_wR_factor_ref .0820
_reflns_number_gt 1137
_reflns_number_total 1675
_reflns_threshold_expression I>2\s(I)
_cod_data_source_file wn6067.cif
_cod_data_source_block I
_cod_depositor_comments
;
The following automatic conversions were performed:
'_symmetry_cell_setting' value 'Trigonal' changed to 'trigonal' according
to '/home/saulius/struct/CIF-dictionaries/cif_core.dic' dictionary named
'cif_core.dic' version 2.4.1 from 2010-06-29.

Automatic conversion script
Id: cif_fix_enum 1527 2010-12-29 10:47:43Z saulius 

The following automatic conversions were performed:

'_symmetry_cell_setting' value 'Trigonal' changed to 'trigonal'
according to /home/saulius/struct/CIF-dictionaries/cif_core.dic
dictionary named 'cif_core.dic' version 2.4.1 from 2010-06-29.

Automatic conversion script
Id: cif_fix_values 1715 2011-07-08 13:25:40Z adriana 
;
_cod_database_code 2200787
_cod_database_fobs_code 2200787

loop_
_symmetry_equiv_pos_as_xyz
'x, y, z'
'-y, x-y, z'
'-x+y, -x, z'
'-x, -y, -z'
'y, -x+y, -z'
'x-y, x, -z'

loop_
_atom_site_label
_atom_site_fract_x
_atom_site_fract_y
_atom_site_fract_z
_atom_site_U_iso_or_equiv
_atom_site_adp_type
_atom_site_calc_flag
_atom_site_refinement_flags
_atom_site_occupancy
_atom_site_disorder_assembly
_atom_site_disorder_group
_atom_site_type_symbol
Cd1 .6667 .3333 .15798(16) .0552(3) Uani d S 1 . . Cd
Cd2 1.0000 1.0000 .5000 .0466(4) Uani d S 1 . . Cd
Cd3 1.0000 1.0000 .0000 .0471(4) Uani d S 1 . . Cd
Br1 .6667 .3333 -.2297(2) .0654(4) Uani d S 1 . . Br
Br2 .72593(8) .51568(6) .25058(14) .0736(3) Uani d . 1 . . Br
Br3 .91830(6) .83611(6) .24983(11) .0500(3) Uani d . 1 . . Br
N3 .4059(6) .1582(6) .7506(12) .089(2) Uani d . 1 . . N
H3A .4477 .1856 .6482 .106 Uiso calc R 1 . . H
H3B .4418 .1812 .8619 .106 Uiso calc R 1 . . H
C4 .3333(7) .1917(8) .7451(15) .091(3) Uani d . 1 . . C
H4A .2875 .1633 .8548 .109 Uiso calc R 1 . . H
H4B .2955 .1701 .6235 .109 Uiso calc R 1 . . H
C5 .3868(9) .3031(8) .7579(16) .113(4) Uani d . 1 . . C
H5A .3394 .3255 .7543 .169 Uiso calc R 1 . . H
H5B .4315 .3309 .6484 .169 Uiso calc R 1 . . H
H5C .4235 .3241 .8790 .169 Uiso calc R 1 . . H
C2 .3650(8) .0514(8) .7430(16) .098(4) Uani d . 1 . . C
H2A .3207 .0208 .8541 .118 Uiso calc R 1 . . H
H2B .3266 .0255 .6229 .118 Uiso calc R 1 . . H
C1 .4427(9) .0259(8) .7482(16) .106(4) Uani d . 1 . . C
H1A .4135 -.0449 .7430 .159 Uiso calc R 1 . . H
H1B .4800 .0506 .8679 .159 Uiso calc R 1 . . H
H1C .4859 .0553 .6370 .159 Uiso calc R 1 . . H

loop_
_atom_site_aniso_label
_atom_site_aniso_U_11
_atom_site_aniso_U_22
_atom_site_aniso_U_33
_atom_site_aniso_U_12
_atom_site_aniso_U_13
_atom_site_aniso_U_23
Cd1 .0483(4) .0483(4) .0688(7) .0242(2) .000 .000
Cd2 .0547(6) .0547(6) .0306(7) .0273(3) .000 .000
Cd3 .0544(6) .0544(6) .0324(7) .0272(3) .000 .000
Br1 .0676(7) .0676(7) .0611(9) .0338(3) .000 .000
Br2 .0989(8) .0522(6) .0695(6) .0375(5) -.0004(5) -.0042(4)
Br3 .0602(5) .0444(5) .0417(4) .0233(4) .0002(4) .0004(3)
N3 .087(6) .100(7) .082(6) .049(6) -.002(5) -.007(5)
C4 .072(7) .125(10) .093(8) .062(8) -.003(6) -.001(7)
C5 .147(11) .096(9) .124(10) .082(9) -.026(8) -.020(7)
C2 .099(9) .070(8) .115(9) .036(7) -.013(7) -.021(6)
C1 .126(10) .091(8) .109(9) .060(8) .003(8) .014(7)

loop_
_atom_type_symbol
_atom_type_description
_atom_type_scat_dispersion_real
_atom_type_scat_dispersion_imag
_atom_type_scat_source
C C .0033 .0016 'International Tables Vol C Tables 4.2.6.8 and 6.1.1.4'
H H .0000 .0000 'International Tables Vol C Tables 4.2.6.8 and 6.1.1.4'
N N .0061 .0033 'International Tables Vol C Tables 4.2.6.8 and 6.1.1.4'
Br Br -.2901 2.4595 'International Tables Vol C Tables 4.2.6.8 and 6.1.1.4'
Cd Cd -.8075 1.2024 'International Tables Vol C Tables 4.2.6.8 and 6.1.1.4'

loop_
_geom_angle_atom_site_label_1
_geom_angle_atom_site_label_2
_geom_angle_atom_site_label_3
_geom_angle_site_symmetry_1
_geom_angle_site_symmetry_3
_geom_angle
Br2 Cd1 Br2 3_665 2_655 114.31(2)
Br2 Cd1 Br2 3_665 . 114.31(2)
Br2 Cd1 Br2 2_655 . 114.31(2)
Br2 Cd1 Br1 3_665 . 104.05(3)
Br2 Cd1 Br1 2_655 . 104.05(3)
Br2 Cd1 Br1 . . 104.05(3)
Br3 Cd2 Br3 . 4_776 180.0
Br3 Cd2 Br3 . 6_656 93.21(2)
Br3 Cd2 Br3 4_776 6_656 86.79(2)
Br3 Cd2 Br3 . 2_765 86.79(2)
Br3 Cd2 Br3 4_776 2_765 93.21(2)
Br3 Cd2 Br3 6_656 2_765 93.21(2)
Br3 Cd2 Br3 . 5_566 93.21(2)
Br3 Cd2 Br3 4_776 5_566 86.79(2)
Br3 Cd2 Br3 6_656 5_566 86.79(2)
Br3 Cd2 Br3 2_765 5_566 180.0
Br3 Cd2 Br3 . 3_675 86.79(2)
Br3 Cd2 Br3 4_776 3_675 93.21(2)
Br3 Cd2 Br3 6_656 3_675 180.0
Br3 Cd2 Br3 2_765 3_675 86.79(2)
Br3 Cd2 Br3 5_566 3_675 93.21(2)
Br3 Cd2 Cd3 . 1_556 127.505(16)
Br3 Cd2 Cd3 4_776 1_556 52.495(16)
Br3 Cd2 Cd3 6_656 1_556 52.495(16)
Br3 Cd2 Cd3 2_765 1_556 127.505(16)
Br3 Cd2 Cd3 5_566 1_556 52.495(16)
Br3 Cd2 Cd3 3_675 1_556 127.505(16)
Br3 Cd2 Cd3 . . 52.495(16)
Br3 Cd2 Cd3 4_776 . 127.505(16)
Br3 Cd2 Cd3 6_656 . 127.505(16)
Br3 Cd2 Cd3 2_765 . 52.495(16)
Br3 Cd2 Cd3 5_566 . 127.505(16)
Br3 Cd2 Cd3 3_675 . 52.495(16)
Cd3 Cd2 Cd3 1_556 . 180.0
Br3 Cd3 Br3 5_565 2_765 180.0
Br3 Cd3 Br3 5_565 6_655 86.84(2)
Br3 Cd3 Br3 2_765 6_655 93.16(2)
Br3 Cd3 Br3 5_565 . 93.16(2)
Br3 Cd3 Br3 2_765 . 86.84(2)
Br3 Cd3 Br3 6_655 . 93.16(2)
Br3 Cd3 Br3 5_565 4_775 86.84(2)
Br3 Cd3 Br3 2_765 4_775 93.16(2)
Br3 Cd3 Br3 6_655 4_775 86.84(2)
Br3 Cd3 Br3 . 4_775 180.0
Br3 Cd3 Br3 5_565 3_675 93.16(2)
Br3 Cd3 Br3 2_765 3_675 86.84(2)
Br3 Cd3 Br3 6_655 3_675 180.0
Br3 Cd3 Br3 . 3_675 86.84(2)
Br3 Cd3 Br3 4_775 3_675 93.16(2)
Br3 Cd3 Cd2 5_565 . 127.467(16)
Br3 Cd3 Cd2 2_765 . 52.533(16)
Br3 Cd3 Cd2 6_655 . 127.467(16)
Br3 Cd3 Cd2 . . 52.533(16)
Br3 Cd3 Cd2 4_775 . 127.467(15)
Br3 Cd3 Cd2 3_675 . 52.533(16)
Br3 Cd3 Cd2 5_565 1_554 52.533(16)
Br3 Cd3 Cd2 2_765 1_554 127.467(16)
Br3 Cd3 Cd2 6_655 1_554 52.533(16)
Br3 Cd3 Cd2 . 1_554 127.467(16)
Br3 Cd3 Cd2 4_775 1_554 52.533(15)
Br3 Cd3 Cd2 3_675 1_554 127.467(16)
Cd2 Cd3 Cd2 . 1_554 180.0
Cd3 Br3 Cd2 . . 74.97(2)
C2 N3 C4 . . 115.6(9)
C2 N3 H3A . . 108.4
C4 N3 H3A . . 108.4
C2 N3 H3B . . 108.4
C4 N3 H3B . . 108.4
H3A N3 H3B . . 107.4
N3 C4 C5 . . 109.2(9)
N3 C4 H4A . . 109.8
C5 C4 H4A . . 109.8
N3 C4 H4B . . 109.8
C5 C4 H4B . . 109.8
H4A C4 H4B . . 108.3
C4 C5 H5A . . 109.5
C4 C5 H5B . . 109.5
H5A C5 H5B . . 109.5
C4 C5 H5C . . 109.5
H5A C5 H5C . . 109.5
H5B C5 H5C . . 109.5
C1 C2 N3 . . 111.3(9)
C1 C2 H2A . . 109.4
N3 C2 H2A . . 109.4
C1 C2 H2B . . 109.4
N3 C2 H2B . . 109.4
H2A C2 H2B . . 108.0
C2 C1 H1A . . 109.5
C2 C1 H1B . . 109.5
H1A C1 H1B . . 109.5
C2 C1 H1C . . 109.5
H1A C1 H1C . . 109.5
H1B C1 H1C . . 109.5

loop_
_geom_bond_atom_site_label_1
_geom_bond_atom_site_label_2
_geom_bond_site_symmetry_2
_geom_bond_distance
_geom_bond_publ_flag
Cd1 Br2 3_665 2.5853(9) ?
Cd1 Br2 2_655 2.5853(9) ?
Cd1 Br2 . 2.5853(9) ?
Cd1 Br1 . 2.6279(19) ?
Cd2 Br3 . 2.7850(8) ?
Cd2 Br3 4_776 2.7850(8) ?
Cd2 Br3 6_656 2.7850(8) ?
Cd2 Br3 2_765 2.7850(8) ?
Cd2 Br3 5_566 2.7850(8) ?
Cd2 Br3 3_675 2.7850(8) ?
Cd2 Cd3 1_556 3.3888(3) ?
Cd2 Cd3 . 3.3888(3) ?
Cd3 Br3 5_565 2.7836(8) ?
Cd3 Br3 2_765 2.7836(8) ?
Cd3 Br3 6_655 2.7836(8) ?
Cd3 Br3 . 2.7836(8) ?
Cd3 Br3 4_775 2.7836(8) ?
Cd3 Br3 3_675 2.7836(8) ?
Cd3 Cd2 1_554 3.3888(3) ?
N3 C2 . 1.453(11) ?
N3 C4 . 1.465(11) ?
N3 H3A . .9000 ?
N3 H3B . .9000 ?
C4 C5 . 1.504(14) ?
C4 H4A . .9700 ?
C4 H4B . .9700 ?
C5 H5A . .9600 ?
C5 H5B . .9600 ?
C5 H5C . .9600 ?
C2 C1 . 1.449(13) ?
C2 H2A . .9700 ?
C2 H2B . .9700 ?
C1 H1A . .9600 ?
C1 H1B . .9600 ?
C1 H1C . .9600 ?

loop_
_geom_hbond_atom_site_label_D
_geom_hbond_atom_site_label_H
_geom_hbond_atom_site_label_A
_geom_hbond_site_symmetry_A
_geom_hbond_distance_DH
_geom_hbond_distance_HA
_geom_hbond_distance_DA
_geom_hbond_angle_DHA
N3 H3A Br2 2_655 .90 2.74 3.556(8) 151
N3 H3B Br2 2_656 .90 2.70 3.555(8) 160

loop_
_geom_torsion_atom_site_label_1
_geom_torsion_atom_site_label_2
_geom_torsion_atom_site_label_3
_geom_torsion_atom_site_label_4
_geom_torsion_site_symmetry_1
_geom_torsion_site_symmetry_4
_geom_torsion
Br3 Cd2 Cd3 Br3 . 5_565 60.0
Br3 Cd2 Cd3 Br3 4_776 5_565 -120.0
Br3 Cd2 Cd3 Br3 6_656 5_565 120.0
Br3 Cd2 Cd3 Br3 2_765 5_565 180.0
Br3 Cd2 Cd3 Br3 5_566 5_565 .0
Br3 Cd2 Cd3 Br3 3_675 5_565 -60.0
Cd3 Cd2 Cd3 Br3 1_556 5_565 149.90(2)
Br3 Cd2 Cd3 Br3 . 2_765 -120.0
Br3 Cd2 Cd3 Br3 4_776 2_765 60.0
Br3 Cd2 Cd3 Br3 6_656 2_765 -60.0
Br3 Cd2 Cd3 Br3 5_566 2_765 180.0
Br3 Cd2 Cd3 Br3 3_675 2_765 120.0
Cd3 Cd2 Cd3 Br3 1_556 2_765 -30.10(2)
Br3 Cd2 Cd3 Br3 . 6_655 -60.0
Br3 Cd2 Cd3 Br3 4_776 6_655 120.0
Br3 Cd2 Cd3 Br3 6_656 6_655 .0
Br3 Cd2 Cd3 Br3 2_765 6_655 60.0
Br3 Cd2 Cd3 Br3 5_566 6_655 -120.0
Br3 Cd2 Cd3 Br3 3_675 6_655 180.0
Cd3 Cd2 Cd3 Br3 1_556 6_655 29.90(2)
Br3 Cd2 Cd3 Br3 4_776 . 180.0
Br3 Cd2 Cd3 Br3 6_656 . 60.0
Br3 Cd2 Cd3 Br3 2_765 . 120.0
Br3 Cd2 Cd3 Br3 5_566 . -60.0
Br3 Cd2 Cd3 Br3 3_675 . -120.0
Cd3 Cd2 Cd3 Br3 1_556 . 89.90(2)
Br3 Cd2 Cd3 Br3 . 4_775 180.0
Br3 Cd2 Cd3 Br3 4_776 4_775 .0
Br3 Cd2 Cd3 Br3 6_656 4_775 -120.0
Br3 Cd2 Cd3 Br3 2_765 4_775 -60.0
Br3 Cd2 Cd3 Br3 5_566 4_775 120.0
Br3 Cd2 Cd3 Br3 3_675 4_775 60.0
Cd3 Cd2 Cd3 Br3 1_556 4_775 -90.10(2)
Br3 Cd2 Cd3 Br3 . 3_675 120.0
Br3 Cd2 Cd3 Br3 4_776 3_675 -60.0
Br3 Cd2 Cd3 Br3 6_656 3_675 180.0
Br3 Cd2 Cd3 Br3 2_765 3_675 -120.0
Br3 Cd2 Cd3 Br3 5_566 3_675 60.0
Cd3 Cd2 Cd3 Br3 1_556 3_675 -150.10(2)
Br3 Cd2 Cd3 Cd2 . 1_554 .0
Br3 Cd2 Cd3 Cd2 4_776 1_554 .0
Br3 Cd2 Cd3 Cd2 6_656 1_554 .0
Br3 Cd2 Cd3 Cd2 2_765 1_554 .0
Br3 Cd2 Cd3 Cd2 5_566 1_554 .0
Br3 Cd2 Cd3 Cd2 3_675 1_554 .0
Cd3 Cd2 Cd3 Cd2 1_556 1_554 .0
Br3 Cd3 Br3 Cd2 5_565 . -136.495(10)
Br3 Cd3 Br3 Cd2 2_765 . 43.505(10)
Br3 Cd3 Br3 Cd2 6_655 . 136.495(10)
Br3 Cd3 Br3 Cd2 4_775 . -8E1(10)
Br3 Cd3 Br3 Cd2 3_675 . -43.505(10)
Cd2 Cd3 Br3 Cd2 1_554 . 180.0
Br3 Cd2 Br3 Cd3 4_776 . 8E1(10)
Br3 Cd2 Br3 Cd3 6_656 . -136.520(10)
Br3 Cd2 Br3 Cd3 2_765 . -43.480(10)
Br3 Cd2 Br3 Cd3 5_566 . 136.520(10)
Br3 Cd2 Br3 Cd3 3_675 . 43.480(10)
Cd3 Cd2 Br3 Cd3 1_556 . 180.0
C2 N3 C4 C5 . . 179.0(9)
C4 N3 C2 C1 . . 179.7(9)
